data_7227485
loop_
_publ_author_name
'Tian, Aixiang'
'Ni, Huaiping'
'Ji, Xuebin'
'Tian, Yan'
'Liu, Guocheng'
'Ying, Jun'

_publ_section_title
;
 Using a flexible bis(pyrazol) ligand to construct four new Keggin-based
 compounds: syntheses, structures and properties
;
_journal_issue 10
_journal_name_full 'RSC Adv.'
_journal_page_first 5774
_journal_paper_doi 10.1039/C6RA25156K
_journal_volume 7
_journal_year 2017
_chemical_formula_sum 'C33 H56 Cu2 N12 O44 Si W12'
_chemical_formula_weight 3686
_space_group_crystal_system monoclinic
_space_group_IT_number 14
_space_group_name_Hall '-P 2yn'
_space_group_name_H-M_alt 'P 1 21/n 1'
_symmetry_space_group_name_Hall '-P 2yn'
_symmetry_space_group_name_H-M 'P 1 21/n 1'
_atom_sites_solution_hydrogens mixed
_audit_creation_method SHELXL-2014/7
_audit_update_record
;
2016-06-20 deposited with the CCDC.
2017-01-18 downloaded from the CCDC.
;
_cell_angle_alpha 90
_cell_angle_beta 97.928(2)
_cell_angle_gamma 90
_cell_formula_units_Z 4
_cell_length_a 15.2377(13)
_cell_length_b 18.6736(16)
_cell_length_c 25.291(2)
_cell_measurement_reflns_used 5890
_cell_measurement_temperature 293(2)
_cell_measurement_theta_max 25.577
_cell_measurement_theta_min 1.669
_cell_volume 7127.6(10)
_computing_structure_refinement 'SHELXL-2014/7 (Sheldrick, 2014)'
_diffrn_ambient_temperature 293(2)
_diffrn_measured_fraction_theta_full 0.994
_diffrn_measured_fraction_theta_max 0.989
_diffrn_measurement_device_type 'Bruker P4'
_diffrn_measurement_method 'phi and omega scans'
_diffrn_radiation_type MoK\a
_diffrn_radiation_wavelength 0.71073
_diffrn_reflns_av_R_equivalents 0.0680
_diffrn_reflns_av_unetI/netI 0.0782
_diffrn_reflns_Laue_measured_fraction_full 0.994
_diffrn_reflns_Laue_measured_fraction_max 0.989
_diffrn_reflns_limit_h_max 18
_diffrn_reflns_limit_h_min -18
_diffrn_reflns_limit_k_max 19
_diffrn_reflns_limit_k_min -22
_diffrn_reflns_limit_l_max 30
_diffrn_reflns_limit_l_min -28
_diffrn_reflns_number 40789
_diffrn_reflns_point_group_measured_fraction_full 0.994
_diffrn_reflns_point_group_measured_fraction_max 0.989
_diffrn_reflns_theta_full 25.242
_diffrn_reflns_theta_max 25.577
_diffrn_reflns_theta_min 1.669
_exptl_absorpt_coefficient_mu 19.975
_exptl_absorpt_correction_T_max 0.050
_exptl_absorpt_correction_T_min 0.038
_exptl_absorpt_correction_type multi-scan
_exptl_absorpt_process_details SADABS
_exptl_crystal_colour blue
_exptl_crystal_density_diffrn 3.426
_exptl_crystal_density_method 'not measured'
_exptl_crystal_description clavate
_exptl_crystal_F_000 6560
_exptl_crystal_size_max 0.180
_exptl_crystal_size_mid 0.170
_exptl_crystal_size_min 0.150
_refine_diff_density_max 2.121
_refine_diff_density_min -1.314
_refine_diff_density_rms 0.308
_refine_ls_extinction_method none
_refine_ls_goodness_of_fit_ref 0.986
_refine_ls_hydrogen_treatment constr
_refine_ls_matrix_type full
_refine_ls_number_parameters 927
_refine_ls_number_reflns 13391
_refine_ls_number_restraints 6
_refine_ls_restrained_S_all 0.986
_refine_ls_R_factor_all 0.0790
_refine_ls_R_factor_gt 0.0402
_refine_ls_shift/su_max 0.001
_refine_ls_shift/su_mean 0.000
_refine_ls_structure_factor_coef Fsqd
_refine_ls_weighting_details 'w=1/[\s^2^(Fo^2^)+(0.0293P)^2^] where P=(Fo^2^+2Fc^2^)/3'
_refine_ls_weighting_scheme calc
_refine_ls_wR_factor_gt 0.0704
_refine_ls_wR_factor_ref 0.0805
_reflns_Friedel_coverage 0.000
_reflns_number_gt 9112
_reflns_number_total 13391
_reflns_threshold_expression 'I > 2\s(I)'
_cod_data_source_file c6ra25156k2.cif
_cod_data_source_block compound-2
_cod_original_cell_volume 7127.7(11)
_cod_database_code 7227485
_shelx_shelxl_version_number 2014/7
_shelx_space_group_comment
;
The symmetry employed for this shelxl refinement is uniquely defined
by the following loop, which should always be used as a source of
symmetry information in preference to the above space-group names.
They are only intended as comments.
;
_shelx_estimated_absorpt_t_min 0.123
_shelx_estimated_absorpt_t_max 0.154

loop_
_space_group_symop_operation_xyz
'x, y, z'
'-x+1/2, y+1/2, -z+1/2'
'-x, -y, -z'
'x-1/2, -y-1/2, z-1/2'

loop_
_atom_site_label
_atom_site_type_symbol
_atom_site_fract_x
_atom_site_fract_y
_atom_site_fract_z
_atom_site_U_iso_or_equiv
_atom_site_adp_type
_atom_site_occupancy
_atom_site_site_symmetry_order
_atom_site_calc_flag
_atom_site_refinement_flags_posn
_atom_site_refinement_flags_adp
Si1 Si -0.2803(2) 0.77164(16) 0.53559(13) 0.0075(7) Uani 1 1 d . .
O1 O -0.3600(5) 0.8267(4) 0.5148(3) 0.0140(18) Uani 1 1 d . .
O1W O 0.5144(8) 0.5106(7) 0.3558(5) 0.088(5) Uani 1 1 d . .
H1WA H 0.5165 0.4974 0.3881 0.105 Uiso 1 1 d R U
H1WB H 0.5451 0.5485 0.3554 0.105 Uiso 1 1 d R U
Cu1 Cu -0.09175(11) 0.93580(8) 0.31730(7) 0.0265(4) Uani 1 1 d . .
W1 W -0.37409(3) 0.73263(3) 0.65090(2) 0.01723(12) Uani 1 1 d . .
C1 C -0.2113(11) 0.4247(9) 0.3746(6) 0.051(5) Uani 1 1 d . .
H1A H -0.2662 0.4077 0.3845 0.077 Uiso 1 1 calc R U
H1B H -0.1663 0.3889 0.3831 0.077 Uiso 1 1 calc R U
H1C H -0.1940 0.4679 0.3937 0.077 Uiso 1 1 calc R U
N1 N -0.3031(8) 0.4311(6) 0.2865(5) 0.033(3) Uani 1 1 d . .
O2 O -0.2663(5) 0.7691(4) 0.6003(3) 0.0112(17) Uani 1 1 d . .
O2W O 0.0975(8) 0.9581(5) 0.2358(5) 0.069(4) Uani 1 1 d . .
H2WA H 0.0648 0.9404 0.2571 0.083 Uiso 1 1 d R U
H2WB H 0.1265 0.9925 0.2519 0.083 Uiso 1 1 d R U
Cu2 Cu -0.03027(10) 0.77252(8) 0.27300(6) 0.0187(4) Uani 1 1 d . .
W2 W -0.17241(3) 0.81407(3) 0.42580(2) 0.01787(13) Uani 1 1 d . .
C2 C -0.2226(9) 0.4391(7) 0.3167(6) 0.032(4) Uani 1 1 d . .
N2 N -0.2983(7) 0.4470(6) 0.2347(5) 0.029(3) Uani 1 1 d . .
O3 O -0.1901(5) 0.7984(4) 0.5145(3) 0.0150(19) Uani 1 1 d . .
W3 W -0.35702(4) 0.95039(3) 0.53731(2) 0.02244(14) Uani 1 1 d . .
C3 C -0.1638(10) 0.4634(6) 0.2853(6) 0.027(3) Uani 1 1 d . .
N3 N -0.0183(6) 0.6678(5) 0.2758(4) 0.019(3) Uani 1 1 d . .
O3W O 0.0208(6) 0.9218(5) 0.3683(4) 0.045(3) Uani 1 1 d . .
O4 O -0.3065(5) 0.6922(4) 0.5113(3) 0.0162(19) Uani 1 1 d . .
W4 W -0.50506(3) 0.81769(3) 0.53309(2) 0.01919(13) Uani 1 1 d . .
C4 C -0.2134(9) 0.4675(6) 0.2333(6) 0.025(3) Uani 1 1 d . .
N4 N 0.0425(7) 0.6326(5) 0.2505(5) 0.029(3) Uani 1 1 d . .
O4W O -0.0433(5) 0.8763(4) 0.2671(3) 0.021(2) Uani 1 1 d . .
O5 O -0.3974(5) 0.6577(4) 0.6000(3) 0.019(2) Uani 1 1 d . .
N5 N 0.3830(8) 0.5990(6) 0.3903(5) 0.037(3) Uani 1 1 d . .
W5 W -0.41044(3) 0.85436(3) 0.42528(2) 0.02031(13) Uani 1 1 d . .
C5 C -0.1824(9) 0.4913(7) 0.1828(6) 0.034(4) Uani 1 1 d . .
H5A H -0.1207 0.5035 0.1898 0.051 Uiso 1 1 calc R U
H5B H -0.1906 0.4532 0.1571 0.051 Uiso 1 1 calc R U
H5C H -0.2158 0.5324 0.1691 0.051 Uiso 1 1 calc R U
O6 O -0.4290(5) 0.6207(4) 0.4523(3) 0.022(2) Uani 1 1 d . .
N6 N 0.3506(8) 0.5818(6) 0.4366(5) 0.040(3) Uani 1 1 d . .
W6 W -0.43232(3) 0.62841(3) 0.52737(2) 0.02034(13) Uani 1 1 d . .
C6 C -0.0668(8) 0.4782(6) 0.3008(6) 0.030(4) Uani 1 1 d . .
H6A H -0.0532 0.4743 0.3393 0.036 Uiso 1 1 calc R U
H6B H -0.0336 0.4412 0.2854 0.036 Uiso 1 1 calc R U
N7 N 0.0913(6) 0.7854(5) 0.3160(4) 0.015(2) Uani 1 1 d . .
O7 O -0.0284(5) 0.8372(4) 0.5462(3) 0.021(2) Uani 1 1 d . .
W7 W -0.22741(3) 0.86764(3) 0.65694(2) 0.01824(13) Uani 1 1 d . .
C7 C -0.0352(8) 0.5488(6) 0.2846(5) 0.019(3) Uani 1 1 d . .
N8 N 0.1483(7) 0.8332(5) 0.2989(4) 0.024(3) Uani 1 1 d . .
O8 O -0.2568(5) 0.5927(4) 0.4528(4) 0.026(2) Uani 1 1 d . .
W8 W -0.11944(3) 0.90856(3) 0.53885(2) 0.01874(13) Uani 1 1 d . .
C8 C -0.0647(8) 0.6161(6) 0.2967(5) 0.019(3) Uani 1 1 d . .
O9 O -0.4910(5) 0.7168(4) 0.5179(3) 0.018(2) Uani 1 1 d . .
W9 W -0.33440(4) 0.66603(3) 0.42001(2) 0.02172(13) Uani 1 1 d . .
N9 N -0.3425(7) 1.2619(5) 0.2584(4) 0.021(2) Uiso 1 1 d . .
C9 C 0.0328(9) 0.5608(6) 0.2538(6) 0.032(4) Uani 1 1 d . .
O10 O -0.3219(5) 0.8196(4) 0.6852(3) 0.020(2) Uani 1 1 d . .
W10 W -0.15831(3) 0.69700(3) 0.65177(2) 0.02030(13) Uani 1 1 d . .
N10 N -0.2735(7) 1.2817(5) 0.2325(4) 0.022(3) Uani 1 1 d . .
C10 C 0.0917(11) 0.5111(8) 0.2283(8) 0.060(6) Uani 1 1 d . .
H10A H 0.0756 0.4624 0.2346 0.090 Uiso 1 1 calc R U
H10B H 0.0849 0.5200 0.1906 0.090 Uiso 1 1 calc R U
H10C H 0.1522 0.5190 0.2434 0.090 Uiso 1 1 calc R U
N11 N -0.1385(7) 1.0331(5) 0.4040(4) 0.027(3) Uani 1 1 d . .
O11 O -0.2329(5) 0.7255(4) 0.4144(3) 0.0174(19) Uani 1 1 d . .
W11 W -0.05236(3) 0.73734(3) 0.53205(2) 0.02052(13) Uani 1 1 d . .
C11 C -0.1365(10) 0.6327(7) 0.3299(6) 0.044(5) Uani 1 1 d . .
H11A H -0.1613 0.5888 0.3409 0.065 Uiso 1 1 calc R U
H11B H -0.1121 0.6596 0.3608 0.065 Uiso 1 1 calc R U
H11C H -0.1820 0.6603 0.3092 0.065 Uiso 1 1 calc R U
N12 N -0.1094(7) 1.0245(6) 0.3559(5) 0.031(3) Uani 1 1 d . .
C12 C 0.1327(8) 0.7585(6) 0.3618(5) 0.018(3) Uani 1 1 d . .
O12 O -0.2368(5) 0.9453(4) 0.5241(4) 0.024(2) Uani 1 1 d . .
W12 W -0.21539(4) 0.59093(3) 0.52781(2) 0.02525(14) Uani 1 1 d . .
O13 O -0.4489(5) 0.7910(4) 0.6035(3) 0.021(2) Uani 1 1 d . .
C14 C 0.2185(9) 0.7887(6) 0.3743(5) 0.023(3) Uani 1 1 d . .
O14 O -0.3992(5) 0.7532(4) 0.4152(3) 0.019(2) Uani 1 1 d . .
C15 C 0.2240(9) 0.8360(6) 0.3330(6) 0.024(3) Uani 1 1 d . .
O15 O -0.5124(5) 0.8352(4) 0.4586(3) 0.0183(19) Uani 1 1 d . .
C16 C 0.0903(9) 0.7030(7) 0.3931(6) 0.037(4) Uani 1 1 d . .
H16A H 0.1302 0.6906 0.4245 0.055 Uiso 1 1 calc R U
H16B H 0.0365 0.7220 0.4034 0.055 Uiso 1 1 calc R U
H16C H 0.0770 0.6611 0.3715 0.055 Uiso 1 1 calc R U
O16 O -0.3122(5) 0.9172(4) 0.6075(3) 0.020(2) Uani 1 1 d . .
C17 C 0.2862(8) 0.7720(6) 0.4217(6) 0.025(3) Uani 1 1 d . .
H17A H 0.2595 0.7769 0.4541 0.030 Uiso 1 1 calc R U
H17B H 0.3347 0.8060 0.4233 0.030 Uiso 1 1 calc R U
O17 O -0.0809(5) 0.7278(4) 0.6034(3) 0.0166(19) Uani 1 1 d . .
C18 C 0.3216(8) 0.6967(7) 0.4179(5) 0.025(3) Uani 1 1 d . .
O18 O -0.3328(6) 0.5615(4) 0.5380(4) 0.029(2) Uani 1 1 d . .
C19 C 0.3658(9) 0.6678(7) 0.3789(6) 0.031(4) Uani 1 1 d . .
O19 O -0.1214(5) 0.6529(4) 0.5163(3) 0.023(2) Uani 1 1 d . .
C20 C 0.3147(9) 0.6418(7) 0.4551(6) 0.032(4) Uani 1 1 d . .
O20 O -0.1506(5) 0.7902(4) 0.6833(3) 0.0162(19) Uani 1 1 d . .
C21 C 0.3972(11) 0.7019(9) 0.3304(7) 0.055(5) Uani 1 1 d . .
H21A H 0.3793 0.7512 0.3282 0.083 Uiso 1 1 calc R U
H21B H 0.4606 0.6990 0.3337 0.083 Uiso 1 1 calc R U
H21C H 0.3715 0.6771 0.2988 0.083 Uiso 1 1 calc R U
O21 O -0.1448(5) 0.8880(4) 0.6076(3) 0.018(2) Uani 1 1 d . .
C22 C 0.2745(11) 0.6408(8) 0.5035(6) 0.047(5) Uani 1 1 d . .
H22A H 0.2529 0.6878 0.5102 0.070 Uiso 1 1 calc R U
H22B H 0.2260 0.6075 0.4997 0.070 Uiso 1 1 calc R U
H22C H 0.3177 0.6265 0.5329 0.070 Uiso 1 1 calc R U
O22 O -0.2675(5) 0.6837(4) 0.6810(3) 0.021(2) Uani 1 1 d . .
O23 O -0.2849(5) 0.8558(4) 0.4189(3) 0.020(2) Uani 1 1 d . .
C23 C -0.1938(8) 1.2693(6) 0.2622(5) 0.018(3) Uani 1 1 d . .
O24 O -0.1235(5) 0.8988(4) 0.4623(3) 0.021(2) Uani 1 1 d . .
C24 C -0.2121(8) 1.2392(6) 0.3100(5) 0.020(3) Uani 1 1 d . .
O25 O -0.3956(5) 0.9432(4) 0.4627(3) 0.019(2) Uani 1 1 d . U
C25 C -0.3033(8) 1.2354(6) 0.3066(5) 0.018(3) Uani 1 1 d . .
O26 O -0.1965(5) 0.6250(4) 0.5987(4) 0.022(2) Uani 1 1 d . .
C26 C -0.3582(9) 1.2088(7) 0.3456(6) 0.038(4) Uani 1 1 d . .
H26A H -0.3207 1.1923 0.3769 0.056 Uiso 1 1 calc R U
H26B H -0.3953 1.2468 0.3553 0.056 Uiso 1 1 calc R U
H26C H -0.3944 1.1700 0.3303 0.056 Uiso 1 1 calc R U
C27 C -0.1104(8) 1.2873(7) 0.2410(6) 0.033(4) Uani 1 1 d . .
H27A H -0.0607 1.2751 0.2671 0.049 Uiso 1 1 calc R U
H27B H -0.1073 1.2606 0.2089 0.049 Uiso 1 1 calc R U
H27C H -0.1092 1.3376 0.2335 0.049 Uiso 1 1 calc R U
O27 O -0.4716(5) 0.9138(4) 0.5475(3) 0.022(2) Uani 1 1 d . .
C28 C -0.1468(8) 1.2192(6) 0.3578(6) 0.025(3) Uani 1 1 d . .
H28A H -0.1641 1.2421 0.3892 0.031 Uiso 1 1 calc R U
H28B H -0.0889 1.2376 0.3529 0.031 Uiso 1 1 calc R U
O28 O -0.0708(5) 0.7634(4) 0.4573(3) 0.021(2) Uani 1 1 d . .
C29 C -0.1399(8) 1.1396(6) 0.3672(5) 0.016(3) Uiso 1 1 d . .
O29 O -0.6129(6) 0.8183(5) 0.5401(4) 0.033(2) Uani 1 1 d . .
C30 C -0.1552(8) 1.1015(6) 0.4117(5) 0.022(3) Uani 1 1 d . .
O30 O -0.4581(5) 0.8804(5) 0.3638(4) 0.028(2) Uani 1 1 d . .
C31 C -0.1101(9) 1.0877(7) 0.3327(6) 0.030(4) Uani 1 1 d . .
O31 O -0.3685(6) 1.0393(5) 0.5483(4) 0.035(2) Uani 1 1 d . .
C32 C -0.1810(9) 1.1252(7) 0.4640(5) 0.028(3) Uani 1 1 d . .
H32A H -0.1909 1.1760 0.4632 0.041 Uiso 1 1 calc R U
H32B H -0.2344 1.1011 0.4700 0.041 Uiso 1 1 calc R U
H32C H -0.1343 1.1137 0.4922 0.041 Uiso 1 1 calc R U
O32 O -0.1991(6) 0.9292(4) 0.7058(4) 0.028(2) Uani 1 1 d . .
C33 C -0.0810(10) 1.0999(8) 0.2791(6) 0.042(4) Uani 1 1 d . .
H33A H -0.0870 1.1498 0.2700 0.064 Uiso 1 1 calc R U
H33B H -0.0201 1.0858 0.2804 0.064 Uiso 1 1 calc R U
H33C H -0.1172 1.0720 0.2527 0.064 Uiso 1 1 calc R U
O33 O -0.0886(6) 0.6511(5) 0.6976(4) 0.031(2) Uani 1 1 d . .
O34 O -0.3590(6) 0.6324(5) 0.3569(4) 0.035(2) Uani 1 1 d . .
O35 O -0.4440(5) 0.7121(4) 0.6967(4) 0.025(2) Uani 1 1 d . .
O36 O -0.0590(6) 0.9859(4) 0.5484(3) 0.026(2) Uani 1 1 d . .
O37 O -0.1424(6) 0.8319(5) 0.3640(4) 0.029(2) Uani 1 1 d . .
O38 O -0.5159(5) 0.5700(4) 0.5357(4) 0.028(2) Uani 1 1 d . .
O39 O 0.0512(6) 0.7048(4) 0.5370(4) 0.032(2) Uani 1 1 d . .
O40 O -0.1638(6) 0.5097(5) 0.5340(4) 0.040(3) Uani 1 1 d . .
C100 C 0.2958(9) 0.8860(8) 0.3229(7) 0.044(4) Uani 1 1 d . .
H15A H 0.3449 0.8813 0.3509 0.065 Uiso 1 1 calc R U
H15B H 0.3149 0.8746 0.2893 0.065 Uiso 1 1 calc R U
H15C H 0.2741 0.9343 0.3221 0.065 Uiso 1 1 calc R U

loop_
_atom_site_aniso_label
_atom_site_aniso_U_11
_atom_site_aniso_U_22
_atom_site_aniso_U_33
_atom_site_aniso_U_23
_atom_site_aniso_U_13
_atom_site_aniso_U_12
Si1 0.0110(17) 0.0074(16) 0.0037(17) -0.0003(13) 0.0001(13) 0.0014(12)
O1 0.008(4) 0.026(5) 0.007(5) -0.002(4) -0.002(3) 0.002(3)
O1W 0.088(11) 0.104(11) 0.075(11) -0.061(9) 0.021(9) -0.045(8)
Cu1 0.0323(10) 0.0227(9) 0.0235(10) -0.0059(8) 0.0005(8) 0.0070(7)
W1 0.0177(3) 0.0216(3) 0.0125(3) 0.0030(2) 0.0023(2) 0.0011(2)
C1 0.062(12) 0.071(12) 0.018(10) -0.005(8) -0.003(8) -0.015(9)
N1 0.048(8) 0.036(7) 0.014(7) 0.012(6) 0.004(6) -0.007(6)
O2 0.012(4) 0.015(4) 0.006(5) -0.001(3) -0.003(3) -0.001(3)
O2W 0.093(10) 0.040(7) 0.066(10) 0.018(6) -0.017(8) -0.029(6)
Cu2 0.0190(9) 0.0148(8) 0.0207(10) -0.0034(7) -0.0035(7) -0.0009(6)
W2 0.0189(3) 0.0248(3) 0.0099(3) -0.0027(2) 0.0020(2) -0.0035(2)
C2 0.020(8) 0.035(9) 0.037(10) 0.001(7) -0.007(7) 0.003(6)
N2 0.016(7) 0.038(7) 0.031(8) 0.003(6) -0.007(5) -0.014(5)
O3 0.017(5) 0.014(4) 0.013(5) -0.002(4) -0.003(4) -0.004(3)
W3 0.0267(3) 0.0155(3) 0.0235(3) -0.0009(2) -0.0024(3) 0.0058(2)
C3 0.050(10) 0.014(7) 0.019(8) 0.005(6) 0.015(7) 0.005(6)
N3 0.013(6) 0.018(6) 0.028(7) -0.003(5) 0.002(5) 0.001(4)
O3W 0.047(7) 0.047(7) 0.034(7) -0.019(5) -0.015(5) 0.015(5)
O4 0.013(5) 0.019(5) 0.016(5) -0.001(4) 0.003(4) 0.000(3)
W4 0.0153(3) 0.0259(3) 0.0163(3) 0.0032(2) 0.0016(2) 0.0050(2)
C4 0.038(9) 0.014(7) 0.026(9) -0.001(6) 0.010(7) -0.007(6)
N4 0.024(7) 0.020(6) 0.042(8) -0.006(6) 0.006(6) 0.001(5)
O4W 0.022(5) 0.018(5) 0.023(6) -0.001(4) 0.006(4) 0.009(4)
O5 0.018(5) 0.026(5) 0.011(5) 0.006(4) -0.003(4) 0.001(4)
N5 0.040(8) 0.029(7) 0.041(9) 0.000(6) 0.001(7) 0.004(6)
W5 0.0199(3) 0.0275(3) 0.0125(3) 0.0038(2) -0.0014(2) 0.0021(2)
C5 0.045(10) 0.033(8) 0.026(9) -0.003(7) 0.010(8) 0.007(7)
O6 0.025(5) 0.017(5) 0.021(6) -0.003(4) -0.005(4) -0.002(4)
N6 0.047(9) 0.026(7) 0.045(9) 0.011(6) 0.002(7) 0.006(6)
W6 0.0213(3) 0.0187(3) 0.0205(3) -0.0011(2) 0.0012(2) -0.0038(2)
C6 0.021(8) 0.021(8) 0.045(11) 0.004(7) -0.010(7) -0.010(6)
N7 0.010(5) 0.017(6) 0.017(6) 0.002(5) -0.009(5) -0.003(4)
O7 0.012(5) 0.026(5) 0.023(6) -0.001(4) 0.000(4) -0.005(4)
W7 0.0229(3) 0.0201(3) 0.0113(3) -0.0033(2) 0.0011(2) -0.0010(2)
C7 0.017(7) 0.015(7) 0.024(8) 0.002(6) -0.004(6) 0.004(5)
N8 0.027(7) 0.018(6) 0.024(7) 0.003(5) -0.008(5) -0.008(5)
O8 0.027(6) 0.022(5) 0.026(6) -0.010(4) 0.003(4) -0.004(4)
W8 0.0218(3) 0.0203(3) 0.0138(3) -0.0030(2) 0.0015(2) -0.0057(2)
C8 0.016(7) 0.021(7) 0.020(8) 0.001(6) 0.007(6) 0.006(5)
O9 0.020(5) 0.010(4) 0.023(5) -0.003(4) 0.001(4) 0.000(3)
W9 0.0245(3) 0.0235(3) 0.0169(3) -0.0084(2) 0.0018(2) -0.0049(2)
C9 0.043(9) 0.008(7) 0.049(11) 0.006(7) 0.024(8) 0.009(6)
O10 0.026(5) 0.015(5) 0.018(5) -0.004(4) 0.006(4) 0.004(4)
W10 0.0186(3) 0.0235(3) 0.0175(3) 0.0043(2) -0.0019(2) 0.0058(2)
N10 0.025(7) 0.024(6) 0.017(7) 0.004(5) -0.004(5) -0.001(5)
C10 0.053(12) 0.052(11) 0.084(16) -0.017(10) 0.044(11) 0.001(8)
N11 0.049(8) 0.023(6) 0.012(7) -0.006(5) 0.012(6) 0.005(5)
O11 0.015(5) 0.022(5) 0.015(5) -0.007(4) 0.002(4) 0.001(4)
W11 0.0150(3) 0.0273(3) 0.0188(3) -0.0033(2) 0.0004(2) 0.0024(2)
C11 0.058(11) 0.029(9) 0.050(12) 0.000(8) 0.032(9) 0.006(7)
N12 0.042(8) 0.020(7) 0.031(8) -0.009(5) 0.006(6) 0.011(5)
C12 0.010(7) 0.017(7) 0.025(8) -0.011(6) -0.003(6) 0.002(5)
O12 0.036(6) 0.009(4) 0.027(6) 0.004(4) -0.001(4) -0.006(4)
W12 0.0240(3) 0.0165(3) 0.0337(4) -0.0056(3) -0.0015(3) 0.0042(2)
O13 0.018(5) 0.026(5) 0.020(6) 0.005(4) 0.007(4) 0.007(4)
C14 0.032(8) 0.022(7) 0.014(8) -0.003(6) 0.002(6) -0.001(6)
O14 0.019(5) 0.024(5) 0.015(5) 0.002(4) -0.001(4) -0.007(4)
C15 0.031(9) 0.015(7) 0.027(9) -0.008(6) 0.006(7) -0.007(6)
O15 0.010(5) 0.025(5) 0.017(5) -0.002(4) -0.010(4) 0.005(3)
C16 0.023(9) 0.031(9) 0.057(12) 0.011(8) 0.008(8) 0.001(6)
O16 0.017(5) 0.021(5) 0.021(5) -0.009(4) -0.006(4) 0.001(4)
C17 0.026(8) 0.022(7) 0.024(9) -0.001(6) -0.009(6) -0.001(6)
O17 0.015(5) 0.017(4) 0.016(5) 0.002(4) -0.006(4) 0.003(3)
C18 0.027(8) 0.036(8) 0.008(7) 0.006(6) -0.010(6) 0.002(6)
O18 0.045(6) 0.017(5) 0.025(6) -0.002(4) 0.008(5) 0.001(4)
C19 0.035(9) 0.037(9) 0.017(8) 0.009(7) -0.010(7) 0.013(7)
O19 0.026(5) 0.020(5) 0.021(6) -0.006(4) -0.004(4) 0.007(4)
C20 0.034(9) 0.021(8) 0.037(10) 0.007(7) -0.006(7) -0.002(6)
O20 0.017(5) 0.022(5) 0.008(5) -0.008(4) -0.003(4) 0.000(3)
C21 0.067(13) 0.054(11) 0.045(12) 0.003(9) 0.009(10) 0.013(9)
O21 0.014(5) 0.018(5) 0.021(5) 0.001(4) 0.000(4) 0.003(3)
C22 0.069(12) 0.037(9) 0.037(11) 0.017(8) 0.015(9) -0.012(8)
O22 0.028(5) 0.015(5) 0.018(5) 0.003(4) 0.001(4) 0.000(4)
O23 0.024(5) 0.019(5) 0.017(5) -0.001(4) 0.004(4) -0.005(4)
C23 0.027(8) 0.009(6) 0.021(8) -0.001(6) 0.005(6) 0.002(5)
O24 0.024(5) 0.022(5) 0.019(5) -0.001(4) 0.002(4) -0.009(4)
C24 0.037(9) 0.012(7) 0.009(7) 0.000(5) -0.006(6) -0.004(6)
O25 0.031(5) 0.006(4) 0.020(5) 0.006(3) -0.002(4) 0.003(3)
C25 0.021(8) 0.019(7) 0.013(7) 0.007(6) -0.004(6) 0.003(5)
O26 0.020(5) 0.020(5) 0.024(6) 0.007(4) -0.001(4) 0.005(4)
C26 0.026(9) 0.047(10) 0.041(11) 0.025(8) 0.013(8) 0.006(7)
C27 0.026(8) 0.031(8) 0.044(11) 0.007(7) 0.013(7) -0.001(6)
O27 0.034(6) 0.014(5) 0.017(5) 0.001(4) 0.006(4) 0.004(4)
C28 0.017(8) 0.026(8) 0.029(9) -0.006(6) -0.009(6) 0.007(6)
O28 0.018(5) 0.026(5) 0.019(5) -0.011(4) 0.003(4) 0.000(4)
O29 0.037(6) 0.037(6) 0.028(6) 0.008(5) 0.013(5) 0.003(4)
C30 0.017(7) 0.021(7) 0.027(9) -0.009(6) 0.002(6) -0.003(5)
O30 0.022(5) 0.040(6) 0.020(6) 0.006(4) -0.006(4) 0.002(4)
C31 0.031(9) 0.031(9) 0.030(9) -0.002(7) 0.007(7) 0.002(6)
O31 0.043(6) 0.032(6) 0.025(6) -0.011(5) -0.010(5) 0.012(4)
C32 0.029(8) 0.041(9) 0.010(8) -0.001(6) -0.005(6) 0.002(6)
O32 0.027(6) 0.034(6) 0.021(6) -0.007(4) 0.002(4) -0.003(4)
C33 0.073(12) 0.038(9) 0.017(9) -0.008(7) 0.006(8) 0.014(8)
O33 0.026(6) 0.035(6) 0.030(6) 0.009(5) 0.003(5) 0.005(4)
O34 0.033(6) 0.038(6) 0.031(6) -0.010(5) 0.000(5) -0.005(4)
O35 0.023(5) 0.032(5) 0.019(6) 0.003(4) 0.004(4) -0.003(4)
O36 0.030(6) 0.034(5) 0.013(5) -0.002(4) -0.002(4) -0.014(4)
O37 0.031(6) 0.038(6) 0.018(6) 0.001(4) 0.008(4) -0.016(4)
O38 0.022(5) 0.030(5) 0.029(6) -0.005(4) -0.004(4) -0.002(4)
O39 0.030(6) 0.030(5) 0.034(7) -0.005(5) -0.001(5) 0.006(4)
O40 0.039(6) 0.030(6) 0.044(8) -0.011(5) -0.014(5) 0.009(4)
C100 0.040(10) 0.045(10) 0.044(11) 0.003(8) 0.001(8) -0.020(7)

loop_
_atom_type_symbol
_atom_type_description
_atom_type_scat_dispersion_real
_atom_type_scat_dispersion_imag
_atom_type_scat_source
C C 0.0033 0.0016 'International Tables Vol C Tables 4.2.6.8 and 6.1.1.4'
H H 0.0000 0.0000 'International Tables Vol C Tables 4.2.6.8 and 6.1.1.4'
N N 0.0061 0.0033 'International Tables Vol C Tables 4.2.6.8 and 6.1.1.4'
O O 0.0106 0.0060 'International Tables Vol C Tables 4.2.6.8 and 6.1.1.4'
Si Si 0.0817 0.0704 'International Tables Vol C Tables 4.2.6.8 and 6.1.1.4'
Cu Cu 0.3201 1.2651 'International Tables Vol C Tables 4.2.6.8 and 6.1.1.4'
W W -0.8490 6.8722 'International Tables Vol C Tables 4.2.6.8 and 6.1.1.4'

loop_
_geom_angle_atom_site_label_1
_geom_angle_atom_site_label_2
_geom_angle_atom_site_label_3
_geom_angle
_geom_angle_site_symmetry_1
_geom_angle_site_symmetry_3
O3 Si1 O1 109.2(4) . .
O3 Si1 O2 110.0(4) . .
O1 Si1 O2 109.5(4) . .
O3 Si1 O4 109.3(4) . .
O1 Si1 O4 108.7(4) . .
O2 Si1 O4 110.2(4) . .
Si1 O1 W4 125.4(4) . .
Si1 O1 W5 125.6(4) . .
W4 O1 W5 90.8(3) . .
Si1 O1 W3 123.4(4) . .
W4 O1 W3 90.6(2) . .
W5 O1 W3 90.6(3) . .
O4W Cu1 N12 156.2(4) . .
O4W Cu1 N2 89.4(4) . 2_455
N12 Cu1 N2 94.5(5) . 2_455
O4W Cu1 O3W 88.7(4) . .
N12 Cu1 O3W 87.4(4) . .
N2 Cu1 O3W 178.0(4) 2_455 .
O35 W1 O13 100.4(4) . .
O35 W1 O5 102.5(4) . .
O13 W1 O5 87.4(4) . .
O35 W1 O22 101.2(4) . .
O13 W1 O22 158.3(3) . .
O5 W1 O22 89.2(3) . .
O35 W1 O10 97.9(4) . .
O13 W1 O10 88.6(4) . .
O5 W1 O10 159.6(3) . .
O22 W1 O10 87.1(3) . .
O35 W1 O2 171.0(4) . .
O13 W1 O2 83.8(3) . .
O5 W1 O2 85.6(3) . .
O22 W1 O2 74.6(3) . .
O10 W1 O2 74.0(3) . .
N2 N1 C2 110.7(11) . .
Si1 O2 W1 124.1(4) . .
Si1 O2 W7 125.3(4) . .
W1 O2 W7 91.9(2) . .
Si1 O2 W10 123.7(4) . .
W1 O2 W10 91.2(3) . .
W7 O2 W10 90.7(3) . .
O4W Cu2 N3 177.7(4) . .
O4W Cu2 N9 89.1(4) . 2_445
N3 Cu2 N9 89.8(4) . 2_445
O4W Cu2 N7 90.0(4) . .
N3 Cu2 N7 91.4(4) . .
N9 Cu2 N7 170.9(4) 2_445 .
O37 W2 O23 100.9(4) . .
O37 W2 O28 100.0(4) . .
O23 W2 O28 159.0(3) . .
O37 W2 O11 102.5(4) . .
O23 W2 O11 85.9(3) . .
O28 W2 O11 88.9(3) . .
O37 W2 O24 98.2(4) . .
O23 W2 O24 89.6(3) . .
O28 W2 O24 88.2(4) . .
O11 W2 O24 159.3(3) . .
O37 W2 O3 170.4(3) . .
O23 W2 O3 85.1(3) . .
O28 W2 O3 74.2(3) . .
O11 W2 O3 85.3(3) . .
O24 W2 O3 74.2(3) . .
C3 C2 N1 109.0(14) . .
C3 C2 C1 130.3(14) . .
N1 C2 C1 120.7(13) . .
C4 N2 N1 105.4(11) . .
C4 N2 Cu1 137.0(10) . 2_445
N1 N2 Cu1 117.6(8) . 2_445
Si1 O3 W2 125.1(4) . .
Si1 O3 W8 124.0(4) . .
W2 O3 W8 91.9(3) . .
Si1 O3 W11 123.9(4) . .
W2 O3 W11 91.4(3) . .
W8 O3 W11 90.6(3) . .
O31 W3 O25 101.9(4) . .
O31 W3 O12 101.6(4) . .
O25 W3 O12 89.7(4) . .
O31 W3 O16 101.4(4) . .
O25 W3 O16 156.7(3) . .
O12 W3 O16 85.3(3) . .
O31 W3 O27 102.1(4) . .
O25 W3 O27 86.9(4) . .
O12 W3 O27 156.3(3) . .
O16 W3 O27 88.6(3) . .
O31 W3 O1 172.3(4) . .
O25 W3 O1 72.6(3) . .
O12 W3 O1 84.1(3) . .
O16 W3 O1 84.3(3) . .
O27 W3 O1 72.5(3) . .
C2 C3 C4 104.4(13) . .
C2 C3 C6 128.0(14) . .
C4 C3 C6 127.5(12) . .
C8 N3 N4 105.4(9) . .
C8 N3 Cu2 132.6(8) . .
N4 N3 Cu2 121.9(7) . .
Si1 O4 W9 124.3(4) . .
Si1 O4 W6 124.1(4) . .
W9 O4 W6 91.3(3) . .
Si1 O4 W12 123.8(4) . .
W9 O4 W12 91.7(3) . .
W6 O4 W12 92.1(3) . .
O29 W4 O27 102.4(4) . .
O29 W4 O15 100.3(4) . .
O27 W4 O15 90.3(3) . .
O29 W4 O13 102.8(4) . .
O27 W4 O13 89.7(4) . .
O15 W4 O13 156.4(3) . .
O29 W4 O9 99.4(4) . .
O27 W4 O9 158.0(3) . .
O15 W4 O9 87.9(3) . .
O13 W4 O9 83.4(3) . .
O29 W4 O1 172.9(4) . .
O27 W4 O1 74.4(3) . .
O15 W4 O1 73.6(3) . .
O13 W4 O1 83.6(3) . .
O9 W4 O1 84.1(3) . .
N2 C4 C3 110.4(11) . .
N2 C4 C5 121.6(13) . .
C3 C4 C5 128.1(12) . .
C9 N4 N3 111.2(10) . .
Cu1 O4W Cu2 124.9(4) . .
W1 O5 W6 149.1(4) . .
C19 N5 N6 109.0(11) . .
O30 W5 O15 100.8(4) . .
O30 W5 O25 102.2(4) . .
O15 W5 O25 89.6(3) . .
O30 W5 O14 101.3(4) . .
O15 W5 O14 88.1(3) . .
O25 W5 O14 156.4(4) . .
O30 W5 O23 102.9(4) . .
O15 W5 O23 156.1(3) . .
O25 W5 O23 88.7(3) . .
O14 W5 O23 84.0(3) . .
O30 W5 O1 172.2(3) . .
O15 W5 O1 73.1(3) . .
O25 W5 O1 73.3(3) . .
O14 W5 O1 83.6(3) . .
O23 W5 O1 83.6(3) . .
W6 O6 W9 120.4(4) . .
C20 N6 N5 108.1(11) . .
O38 W6 O9 103.1(4) . .
O38 W6 O6 101.4(4) . .
O9 W6 O6 91.0(3) . .
O38 W6 O5 100.1(4) . .
O9 W6 O5 86.3(3) . .
O6 W6 O5 158.4(3) . .
O38 W6 O18 98.8(4) . .
O9 W6 O18 157.9(3) . .
O6 W6 O18 87.8(4) . .
O5 W6 O18 86.7(4) . .
O38 W6 O4 170.8(3) . .
O9 W6 O4 85.3(3) . .
O6 W6 O4 74.4(3) . .
O5 W6 O4 84.0(3) . .
O18 W6 O4 73.2(3) . .
C7 C6 C3 115.9(11) . .
C12 N7 N8 106.1(10) . .
C12 N7 Cu2 134.9(8) . .
N8 N7 Cu2 118.9(8) . .
W8 O7 W11 122.7(4) . .
O32 W7 O16 103.3(4) . .
O32 W7 O10 100.0(4) . .
O16 W7 O10 89.8(3) . .
O32 W7 O20 100.0(4) . .
O16 W7 O20 156.6(3) . .
O10 W7 O20 88.4(3) . .
O32 W7 O21 102.4(4) . .
O16 W7 O21 85.6(3) . .
O10 W7 O21 157.6(3) . .
O20 W7 O21 87.3(3) . .
O32 W7 O2 170.9(3) . .
O16 W7 O2 83.7(3) . .
O10 W7 O2 73.9(3) . .
O20 W7 O2 73.4(3) . .
O21 W7 O2 83.8(3) . .
C8 C7 C9 105.5(10) . .
C8 C7 C6 128.2(11) . .
C9 C7 C6 126.3(11) . .
C15 N8 N7 110.5(10) . .
W12 O8 W9 122.6(4) . .
O36 W8 O21 102.6(4) . .
O36 W8 O12 101.3(4) . .
O21 W8 O12 87.0(3) . .
O36 W8 O7 101.8(4) . .
O21 W8 O7 90.4(3) . .
O12 W8 O7 156.7(3) . .
O36 W8 O24 99.4(4) . .
O21 W8 O24 157.9(3) . .
O12 W8 O24 86.5(4) . .
O7 W8 O24 87.3(4) . .
O36 W8 O3 171.0(3) . .
O21 W8 O3 85.3(3) . .
O12 W8 O3 83.1(3) . .
O7 W8 O3 73.6(3) . .
O24 W8 O3 72.9(3) . .
N3 C8 C7 111.1(10) . .
N3 C8 C11 122.3(11) . .
C7 C8 C11 126.6(11) . .
W6 O9 W4 153.1(5) . .
O34 W9 O14 102.1(4) . .
O34 W9 O8 100.6(4) . .
O14 W9 O8 157.3(4) . .
O34 W9 O11 102.7(4) . .
O14 W9 O11 85.2(3) . .
O8 W9 O11 89.4(3) . .
O34 W9 O6 98.7(4) . .
O14 W9 O6 89.5(3) . .
O8 W9 O6 87.5(3) . .
O11 W9 O6 158.6(3) . .
O34 W9 O4 170.1(4) . .
O14 W9 O4 84.6(3) . .
O8 W9 O4 72.9(3) . .
O11 W9 O4 85.0(3) . .
O6 W9 O4 73.8(3) . .
N10 N9 C25 104.7(10) . .
N10 N9 Cu2 123.5(8) . 2_455
C25 N9 Cu2 131.9(8) . 2_455
N4 C9 C7 106.7(10) . .
N4 C9 C10 120.8(11) . .
C7 C9 C10 132.5(12) . .
W7 O10 W1 120.2(4) . .
O33 W10 O17 101.9(4) . .
O33 W10 O20 100.3(4) . .
O17 W10 O20 89.2(3) . .
O33 W10 O22 99.5(4) . .
O17 W10 O22 158.5(3) . .
O20 W10 O22 87.9(3) . .
O33 W10 O26 102.9(4) . .
O17 W10 O26 85.3(3) . .
O20 W10 O26 156.8(3) . .
O22 W10 O26 89.0(3) . .
O33 W10 O2 170.2(3) . .
O17 W10 O2 85.4(3) . .
O20 W10 O2 73.1(3) . .
O22 W10 O2 73.4(3) . .
O26 W10 O2 84.0(3) . .
C23 N10 N9 112.3(10) . .
C30 N11 N12 109.8(10) . .
W2 O11 W9 150.6(4) . .
O39 W11 O19 101.6(4) . .
O39 W11 O17 103.2(4) . .
O19 W11 O17 86.0(3) . .
O39 W11 O7 100.7(4) . .
O19 W11 O7 157.7(3) . .
O17 W11 O7 88.7(3) . .
O39 W11 O28 99.9(4) . .
O19 W11 O28 90.2(4) . .
O17 W11 O28 156.9(3) . .
O7 W11 O28 86.3(3) . .
O39 W11 O3 169.8(4) . .
O19 W11 O3 84.9(3) . .
O17 W11 O3 84.9(3) . .
O7 W11 O3 73.1(3) . .
O28 W11 O3 72.0(3) . .
C31 N12 N11 108.0(10) . .
C31 N12 Cu1 121.9(10) . .
N11 N12 Cu1 129.0(9) . .
N7 C12 C14 110.7(11) . .
N7 C12 C16 122.0(11) . .
C14 C12 C16 127.3(12) . .
W8 O12 W3 151.9(5) . .
O40 W12 O26 101.8(4) . .
O40 W12 O19 102.0(4) . .
O26 W12 O19 85.4(3) . .
O40 W12 O8 101.0(4) . .
O26 W12 O8 157.2(3) . .
O19 W12 O8 89.4(4) . .
O40 W12 O18 99.1(4) . .
O26 W12 O18 89.5(4) . .
O19 W12 O18 158.8(3) . .
O8 W12 O18 87.3(4) . .
O40 W12 O4 170.3(4) . .
O26 W12 O4 84.7(3) . .
O19 W12 O4 85.5(3) . .
O8 W12 O4 72.8(3) . .
O18 W12 O4 73.5(3) . .
W1 O13 W4 152.7(4) . .
C15 C14 C12 103.7(12) . .
C15 C14 C17 129.0(12) . .
C12 C14 C17 127.3(12) . .
W9 O14 W5 153.1(5) . .
N8 C15 C14 108.9(11) . .
N8 C15 C100 120.1(13) . .
C14 C15 C100 130.9(14) . .
W4 O15 W5 122.2(4) . .
W7 O16 W3 152.5(4) . .
C14 C17 C18 110.7(11) . .
W10 O17 W11 150.8(5) . .
C19 C18 C20 106.3(12) . .
C19 C18 C17 128.4(12) . .
C20 C18 C17 125.3(12) . .
W12 O18 W6 121.2(4) . .
N5 C19 C18 108.9(12) . .
N5 C19 C21 120.3(13) . .
C18 C19 C21 130.8(13) . .
W12 O19 W11 151.6(5) . .
N6 C20 C18 107.6(13) . .
N6 C20 C22 121.3(13) . .
C18 C20 C22 131.0(13) . .
W10 O20 W7 122.7(4) . .
W8 O21 W7 151.4(5) . .
W1 O22 W10 120.8(4) . .
W2 O23 W5 152.6(4) . .
N10 C23 C24 106.1(10) . .
N10 C23 C27 120.5(12) . .
C24 C23 C27 133.4(13) . .
W2 O24 W8 120.9(4) . .
C25 C24 C23 106.6(12) . .
C25 C24 C28 125.9(11) . .
C23 C24 C28 127.3(12) . .
W3 O25 W5 123.5(4) . .
N9 C25 C24 110.4(10) . .
N9 C25 C26 120.0(11) . .
C24 C25 C26 129.6(12) . .
W12 O26 W10 152.4(4) . .
W4 O27 W3 122.5(4) . .
C24 C28 C29 113.3(11) . .
W2 O28 W11 122.4(4) . .
C30 C29 C31 104.7(11) . .
C30 C29 C28 128.5(11) . .
C31 C29 C28 126.6(11) . .
N11 C30 C29 108.7(11) . .
N11 C30 C32 119.7(12) . .
C29 C30 C32 131.5(11) . .
N12 C31 C29 108.7(12) . .
N12 C31 C33 123.6(12) . .
C29 C31 C33 127.7(12) . .

loop_
_geom_bond_atom_site_label_1
_geom_bond_atom_site_label_2
_geom_bond_distance
_geom_bond_site_symmetry_2
Si1 O3 1.621(8) .
Si1 O1 1.622(8) .
Si1 O2 1.622(8) .
Si1 O4 1.633(8) .
O1 W4 2.326(7) .
O1 W5 2.347(8) .
O1 W3 2.377(7) .
Cu1 O4W 1.911(8) .
Cu1 N12 1.960(10) .
Cu1 N2 1.993(11) 2_455
Cu1 O3W 2.016(10) .
W1 O35 1.722(8) .
W1 O13 1.884(8) .
W1 O5 1.903(8) .
W1 O22 1.927(8) .
W1 O10 1.959(8) .
W1 O2 2.319(7) .
C1 C2 1.48(2) .
N1 N2 1.355(15) .
N1 C2 1.360(17) .
O2 W7 2.356(7) .
O2 W10 2.372(7) .
Cu2 O4W 1.951(7) .
Cu2 N3 1.964(9) .
Cu2 N9 2.001(11) 2_445
Cu2 N7 2.030(10) .
W2 O37 1.719(8) .
W2 O23 1.869(8) .
W2 O28 1.894(8) .
W2 O11 1.896(8) .
W2 O24 1.929(8) .
W2 O3 2.315(8) .
C2 C3 1.354(18) .
N2 C4 1.354(15) .
N2 Cu1 1.993(11) 2_445
O3 W8 2.364(7) .
O3 W11 2.376(8) .
W3 O31 1.697(8) .
W3 O25 1.903(9) .
W3 O12 1.909(8) .
W3 O16 1.915(9) .
W3 O27 1.925(8) .
C3 C4 1.425(19) .
C3 C6 1.502(18) .
N3 C8 1.348(14) .
N3 N4 1.364(13) .
O4 W9 2.340(8) .
O4 W6 2.340(7) .
O4 W12 2.350(7) .
W4 O29 1.676(8) .
W4 O27 1.887(8) .
W4 O15 1.900(8) .
W4 O13 1.931(9) .
W4 O9 1.940(7) .
C4 C5 1.490(17) .
N4 C9 1.354(15) .
O5 W6 1.919(8) .
N5 C19 1.334(16) .
N5 N6 1.372(16) .
W5 O30 1.693(9) .
W5 O15 1.901(8) .
W5 O25 1.907(8) .
W5 O14 1.916(8) .
W5 O23 1.942(8) .
O6 W6 1.912(9) .
O6 W9 1.946(8) .
N6 C20 1.356(16) .
W6 O38 1.712(8) .
W6 O9 1.877(7) .
W6 O18 1.955(8) .
C6 C7 1.481(16) .
N7 C12 1.336(16) .
N7 N8 1.357(13) .
O7 W8 1.913(8) .
O7 W11 1.925(8) .
W7 O32 1.699(9) .
W7 O16 1.909(8) .
W7 O10 1.916(7) .
W7 O20 1.921(8) .
W7 O21 1.928(7) .
C7 C8 1.383(15) .
C7 C9 1.397(16) .
N8 C15 1.344(17) .
O8 W12 1.915(9) .
O8 W9 1.921(9) .
W8 O36 1.712(8) .
W8 O21 1.873(8) .
W8 O12 1.904(8) .
W8 O24 1.936(8) .
C8 C11 1.500(16) .
W9 O34 1.708(9) .
W9 O14 1.899(8) .
W9 O11 1.925(7) .
N9 N10 1.364(13) .
N9 C25 1.373(15) .
N9 Cu2 2.001(11) 2_455
C9 C10 1.497(17) .
W10 O33 1.692(9) .
W10 O17 1.901(7) .
W10 O20 1.912(7) .
W10 O22 1.928(8) .
W10 O26 1.932(9) .
N10 C23 1.356(16) .
N11 C30 1.322(14) .
N11 N12 1.361(14) .
W11 O39 1.680(9) .
W11 O19 1.907(8) .
W11 O17 1.923(8) .
W11 O28 1.935(9) .
N12 C31 1.317(16) .
C12 C14 1.418(17) .
C12 C16 1.504(17) .
W12 O40 1.706(9) .
W12 O26 1.887(9) .
W12 O19 1.895(8) .
W12 O18 1.922(8) .
C14 C15 1.380(17) .
C14 C17 1.502(18) .
C15 C100 1.486(17) .
C17 C18 1.514(17) .
C18 C19 1.380(18) .
C18 C20 1.404(18) .
C19 C21 1.517(19) .
C20 C22 1.444(19) .
C23 C24 1.396(16) .
C23 C27 1.484(15) .
C24 C25 1.382(16) .
C24 C28 1.502(17) .
C25 C26 1.466(16) .
C28 C29 1.508(16) .
C29 C30 1.379(17) .
C29 C31 1.420(17) .
C30 C32 1.496(17) .
C31 C33 1.499(18) .
